data_7228319
loop_
_publ_author_name
'Luo, Yang-Hui'
'Wang, Jin-Wen'
'Li, Yao-Jia'
'Chen, Chen'
'An, Pei-Jing'
'Wang, Senlin'
'You, Chao-Qun'
'Sun, Baiwang'

_publ_section_title
;
 Selective separation of aqueous sulfate anions via crystallization of
 sulfate-water clusters
;
_journal_name_full CrystEngComm
_journal_paper_doi 10.1039/C7CE00693D
_journal_year 2017
_chemical_formula_sum 'C10 H13 N4 O5 S'
_chemical_formula_weight 301.30
_chemical_name_systematic
; 
 ? 
;
_space_group_IT_number 2
_symmetry_space_group_name_Hall '-P 1'
_symmetry_space_group_name_H-M 'P -1'
_atom_sites_solution_hydrogens geom
_atom_sites_solution_primary direct
_atom_sites_solution_secondary difmap
_audit_creation_method SHELXL-97
_audit_update_record
;
2017-01-19 deposited with the CCDC.
2017-05-25 downloaded from the CCDC.
;
_cell_angle_alpha 96.32(3)
_cell_angle_beta 105.85(3)
_cell_angle_gamma 99.25(3)
_cell_formula_units_Z 2
_cell_length_a 6.8670(14)
_cell_length_b 9.843(2)
_cell_length_c 10.687(2)
_cell_measurement_temperature 293(2)
_cell_volume 676.8(3)
_computing_structure_refinement 'SHELXL-97 (Sheldrick, 1997)'
_computing_structure_solution 'SHELXS-97 (Sheldrick, 1990)'
_diffrn_ambient_temperature 293(2)
_diffrn_measured_fraction_theta_full 1.000
_diffrn_measured_fraction_theta_max 1.000
_diffrn_radiation_monochromator graphite
_diffrn_radiation_source 'fine-focus sealed tube'
_diffrn_radiation_type MoK\a
_diffrn_radiation_wavelength 0.71073
_diffrn_reflns_av_R_equivalents 0.0537
_diffrn_reflns_av_sigmaI/netI 0.0672
_diffrn_reflns_limit_h_max 8
_diffrn_reflns_limit_h_min 0
_diffrn_reflns_limit_k_max 11
_diffrn_reflns_limit_k_min -11
_diffrn_reflns_limit_l_max 12
_diffrn_reflns_limit_l_min -12
_diffrn_reflns_number 2717
_diffrn_reflns_theta_full 25.37
_diffrn_reflns_theta_max 25.37
_diffrn_reflns_theta_min 2.01
_exptl_absorpt_coefficient_mu 0.265
_exptl_absorpt_correction_T_max 0.9740
_exptl_absorpt_correction_T_min 0.9489
_exptl_crystal_density_diffrn 1.479
_exptl_crystal_density_method 'not measured'
_exptl_crystal_F_000 314
_exptl_crystal_size_max 0.20
_exptl_crystal_size_mid 0.20
_exptl_crystal_size_min 0.10
_refine_diff_density_max 0.390
_refine_diff_density_min -0.375
_refine_diff_density_rms 0.084
_refine_ls_extinction_method none
_refine_ls_goodness_of_fit_ref 1.113
_refine_ls_hydrogen_treatment mixed
_refine_ls_matrix_type full
_refine_ls_number_parameters 181
_refine_ls_number_reflns 2490
_refine_ls_number_restraints 0
_refine_ls_restrained_S_all 1.113
_refine_ls_R_factor_all 0.0980
_refine_ls_R_factor_gt 0.0643
_refine_ls_shift/su_max 0.000
_refine_ls_shift/su_mean 0.000
_refine_ls_structure_factor_coef Fsqd
_refine_ls_weighting_details 'calc w=1/[\s^2^(Fo^2^)+(0.1000P)^2^+0.0000P] where P=(Fo^2^+2Fc^2^)/3'
_refine_ls_weighting_scheme calc
_refine_ls_wR_factor_gt 0.1696
_refine_ls_wR_factor_ref 0.1923
_reflns_number_gt 1741
_reflns_number_total 2490
_reflns_threshold_expression >2sigma(I)
_cod_data_source_file c7ce00693d2.cif
_cod_data_source_block x
_cod_original_cell_volume 676.8(2)
_cod_database_code 7228319

loop_
_symmetry_equiv_pos_as_xyz
'x, y, z'
'-x, -y, -z'

loop_
_atom_site_label
_atom_site_type_symbol
_atom_site_fract_x
_atom_site_fract_y
_atom_site_fract_z
_atom_site_U_iso_or_equiv
_atom_site_adp_type
_atom_site_occupancy
_atom_site_symmetry_multiplicity
_atom_site_calc_flag
_atom_site_refinement_flags
S S 0.62753(16) 0.88874(10) 0.75696(9) 0.0345(3) Uani 1 1 d .
N1 N 0.4394(6) 0.7538(3) 0.4049(3) 0.0416(9) Uani 1 1 d .
H1A H 0.4702 0.8306 0.4594 0.050 Uiso 1 1 calc R
O1 O 0.6933(5) 1.0020(3) 0.8666(3) 0.0500(9) Uani 1 1 d .
C1 C 0.3878(6) 0.7469(4) 0.2789(4) 0.0381(10) Uani 1 1 d .
H1C H 0.3781 0.8213 0.2324 0.046 Uiso 1 1 calc R
O2 O 0.7809(5) 0.8051(3) 0.7539(3) 0.0517(9) Uani 1 1 d .
N2 N 0.4398(6) 0.6257(4) 0.4421(3) 0.0448(9) Uani 1 1 d .
C2 C 0.3848(7) 0.5407(4) 0.3311(4) 0.0419(11) Uani 1 1 d .
H2C H 0.3705 0.4443 0.3234 0.050 Uiso 1 1 calc R
O3 O 0.4474(5) 0.7840(3) 0.7760(3) 0.0544(9) Uani 1 1 d .
C3 C 0.2584(6) 0.4414(4) 0.0500(4) 0.0364(10) Uani 1 1 d .
H3B H 0.2734 0.3803 0.1108 0.044 Uiso 1 1 calc R
N3 N 0.3508(5) 0.6116(3) 0.2276(3) 0.0352(8) Uani 1 1 d .
O4 O 0.5517(5) 0.9391(3) 0.6340(3) 0.0516(9) Uani 1 1 d .
N4 N 0.2907(6) 0.5700(3) 0.0898(3) 0.0381(8) Uani 1 1 d .
C4 C 0.1979(6) 0.3866(4) -0.0903(4) 0.0356(9) Uani 1 1 d .
C5 C 0.1585(7) 0.2436(4) -0.1317(4) 0.0479(12) Uani 1 1 d .
H5A H 0.1715 0.1837 -0.0698 0.057 Uiso 1 1 calc R
C6 C 0.1004(8) 0.1898(5) -0.2641(5) 0.0555(13) Uani 1 1 d .
H6A H 0.0746 0.0937 -0.2902 0.067 Uiso 1 1 calc R
C7 C 0.0799(7) 0.2752(5) -0.3580(4) 0.0488(12) Uani 1 1 d .
C8 C 0.1199(7) 0.4182(5) -0.3155(4) 0.0526(13) Uani 1 1 d .
H8A H 0.1077 0.4776 -0.3778 0.063 Uiso 1 1 calc R
C9 C 0.1767(7) 0.4745(5) -0.1845(4) 0.0433(11) Uani 1 1 d .
H9A H 0.2010 0.5706 -0.1589 0.052 Uiso 1 1 calc R
C10 C 0.0120(9) 0.2162(6) -0.5034(5) 0.0725(17) Uani 1 1 d .
H10A H -0.0090 0.1163 -0.5145 0.109 Uiso 1 1 calc R
H10B H 0.1168 0.2514 -0.5420 0.109 Uiso 1 1 calc R
H10C H -0.1147 0.2434 -0.5459 0.109 Uiso 1 1 calc R
OW O 0.1984(5) 0.8837(4) 0.8712(3) 0.0763(12) Uani 1 1 d .
HWA H 0.1220 0.8063 0.8702 0.092 Uiso 1 1 d R
HWB H 0.1700 0.9597 0.9003 0.092 Uiso 1 1 d R

loop_
_atom_site_aniso_label
_atom_site_aniso_U_11
_atom_site_aniso_U_22
_atom_site_aniso_U_33
_atom_site_aniso_U_23
_atom_site_aniso_U_13
_atom_site_aniso_U_12
S 0.0463(6) 0.0274(5) 0.0275(5) 0.0015(4) 0.0091(4) 0.0060(4)
N1 0.055(2) 0.0310(19) 0.0337(19) -0.0042(15) 0.0065(16) 0.0113(17)
O1 0.077(2) 0.0366(17) 0.0268(15) -0.0042(13) 0.0061(15) 0.0055(16)
C1 0.050(3) 0.028(2) 0.033(2) 0.0020(17) 0.0086(19) 0.0087(19)
O2 0.057(2) 0.0468(19) 0.056(2) 0.0095(15) 0.0201(16) 0.0186(16)
N2 0.066(3) 0.034(2) 0.0283(19) 0.0002(16) 0.0058(17) 0.0117(18)
C2 0.061(3) 0.031(2) 0.029(2) 0.0037(18) 0.004(2) 0.013(2)
O3 0.056(2) 0.0326(16) 0.076(2) 0.0083(16) 0.0280(18) 0.0006(15)
C3 0.043(2) 0.037(2) 0.027(2) 0.0050(18) 0.0049(18) 0.0107(19)
N3 0.043(2) 0.0293(17) 0.0282(18) -0.0010(14) 0.0041(15) 0.0080(15)
O4 0.082(2) 0.0334(16) 0.0284(16) 0.0019(13) 0.0007(15) 0.0110(16)
N4 0.054(2) 0.0335(19) 0.0225(17) 0.0018(14) 0.0053(15) 0.0078(17)
C4 0.037(2) 0.039(2) 0.026(2) 0.0001(17) 0.0046(17) 0.0056(18)
C5 0.071(3) 0.036(2) 0.033(2) 0.0033(19) 0.012(2) 0.007(2)
C6 0.071(3) 0.043(3) 0.043(3) -0.010(2) 0.013(2) 0.002(2)
C7 0.040(3) 0.068(3) 0.035(2) -0.004(2) 0.011(2) 0.008(2)
C8 0.064(3) 0.062(3) 0.031(2) 0.012(2) 0.011(2) 0.010(3)
C9 0.054(3) 0.042(2) 0.034(2) 0.0065(19) 0.013(2) 0.011(2)
C10 0.074(4) 0.098(5) 0.034(3) -0.014(3) 0.007(3) 0.016(3)
OW 0.064(2) 0.104(3) 0.055(2) -0.017(2) 0.0172(19) 0.021(2)

loop_
_atom_type_symbol
_atom_type_description
_atom_type_scat_dispersion_real
_atom_type_scat_dispersion_imag
_atom_type_scat_source
C C 0.0033 0.0016 'International Tables Vol C Tables 4.2.6.8 and 6.1.1.4'
H H 0.0000 0.0000 'International Tables Vol C Tables 4.2.6.8 and 6.1.1.4'
N N 0.0061 0.0033 'International Tables Vol C Tables 4.2.6.8 and 6.1.1.4'
O O 0.0106 0.0060 'International Tables Vol C Tables 4.2.6.8 and 6.1.1.4'
S S 0.1246 0.1234 'International Tables Vol C Tables 4.2.6.8 and 6.1.1.4'

loop_
_geom_angle_atom_site_label_1
_geom_angle_atom_site_label_2
_geom_angle_atom_site_label_3
_geom_angle
O2 S O1 113.6(2)
O2 S O4 112.86(19)
O1 S O4 110.73(17)
O2 S O3 103.03(18)
O1 S O3 108.04(19)
O4 S O3 108.1(2)
C1 N1 N2 112.3(3)
C1 N1 H1A 123.8
N2 N1 H1A 123.8
N1 C1 N3 106.6(4)
N1 C1 H1C 126.7
N3 C1 H1C 126.7
C2 N2 N1 103.7(3)
N2 C2 N3 110.8(4)
N2 C2 H2C 124.6
N3 C2 H2C 124.6
N4 C3 C4 120.8(4)
N4 C3 H3B 119.6
C4 C3 H3B 119.6
C1 N3 C2 106.6(3)
C1 N3 N4 120.1(3)
C2 N3 N4 133.4(3)
C3 N4 N3 116.0(3)
C5 C4 C9 118.9(4)
C5 C4 C3 119.6(4)
C9 C4 C3 121.5(4)
C6 C5 C4 120.5(4)
C6 C5 H5A 119.8
C4 C5 H5A 119.8
C7 C6 C5 121.3(4)
C7 C6 H6A 119.4
C5 C6 H6A 119.4
C6 C7 C8 117.8(4)
C6 C7 C10 121.3(5)
C8 C7 C10 120.8(5)
C9 C8 C7 122.2(4)
C9 C8 H8A 118.9
C7 C8 H8A 118.9
C8 C9 C4 119.4(4)
C8 C9 H9A 120.3
C4 C9 H9A 120.3
C7 C10 H10A 109.5
C7 C10 H10B 109.5
H10A C10 H10B 109.5
C7 C10 H10C 109.5
H10A C10 H10C 109.5
H10B C10 H10C 109.5
HWA OW HWB 120.0

loop_
_geom_bond_atom_site_label_1
_geom_bond_atom_site_label_2
_geom_bond_distance
S O2 1.442(3)
S O1 1.443(3)
S O4 1.448(3)
S O3 1.552(3)
N1 C1 1.286(5)
N1 N2 1.364(5)
N1 H1A 0.8600
C1 N3 1.339(5)
C1 H1C 0.9300
N2 C2 1.298(5)
C2 N3 1.359(5)
C2 H2C 0.9300
C3 N4 1.254(5)
C3 C4 1.456(5)
C3 H3B 0.9300
N3 N4 1.410(4)
C4 C5 1.388(6)
C4 C9 1.391(6)
C5 C6 1.378(6)
C5 H5A 0.9300
C6 C7 1.372(7)
C6 H6A 0.9300
C7 C8 1.389(7)
C7 C10 1.512(6)
C8 C9 1.371(6)
C8 H8A 0.9300
C9 H9A 0.9300
C10 H10A 0.9600
C10 H10B 0.9600
C10 H10C 0.9600
OW HWA 0.8500
OW HWB 0.8500

loop_
_geom_torsion_atom_site_label_1
_geom_torsion_atom_site_label_2
_geom_torsion_atom_site_label_3
_geom_torsion_atom_site_label_4
_geom_torsion
N2 N1 C1 N3 0.3(5)
C1 N1 N2 C2 -0.2(5)
N1 N2 C2 N3 0.0(5)
N1 C1 N3 C2 -0.3(5)
N1 C1 N3 N4 -179.8(3)
N2 C2 N3 C1 0.2(5)
N2 C2 N3 N4 179.7(4)
C4 C3 N4 N3 -179.3(3)
C1 N3 N4 C3 -179.8(4)
C2 N3 N4 C3 0.8(7)
N4 C3 C4 C5 -178.5(4)
N4 C3 C4 C9 1.0(6)
C9 C4 C5 C6 0.3(7)
C3 C4 C5 C6 179.8(4)
C4 C5 C6 C7 0.0(7)
C5 C6 C7 C8 0.1(7)
C5 C6 C7 C10 -178.8(4)
C6 C7 C8 C9 -0.5(7)
C10 C7 C8 C9 178.4(4)
C7 C8 C9 C4 0.8(7)
C5 C4 C9 C8 -0.7(7)
C3 C4 C9 C8 179.8(4)
